data_7029363
loop_
_publ_author_name
'Liu, Peng'
'Chen, Hongxia'
'Zhang, Yong'
'Xue, Mingqiang'
'Yao, Yingming'
'Shen, Qi'

_publ_section_title
;
 Synthesis of \g-amidine-functionalized dianionic \b-diketiminato
 lanthanide amides and trianionic \b-diketiminato Na/Sm heterobimetallic
 complexes and their reactivity in polymerization of l-lactide.
;
_journal_issue 14
_journal_name_full 'Dalton transactions (Cambridge, England : 2003)'
_journal_page_first 5586
_journal_page_last 5594
_journal_paper_doi 10.1039/c3dt52706a
_journal_volume 43
_journal_year 2014
_chemical_formula_moiety 'C48 H80 Gd N5 Si2'
_chemical_formula_sum 'C48 H80 Gd N5 Si2'
_chemical_formula_weight 940.60
_chemical_name_systematic
; 
 ? 
;
_space_group_IT_number 2
_symmetry_cell_setting triclinic
_symmetry_Int_Tables_number 2
_symmetry_space_group_name_Hall '-P 1'
_symmetry_space_group_name_H-M 'P -1'
_atom_sites_solution_hydrogens geom
_atom_sites_solution_primary direct
_atom_sites_solution_secondary difmap
_audit_creation_method SHELXL-97
_cell_angle_alpha 84.5038(14)
_cell_angle_beta 82.1385(15)
_cell_angle_gamma 87.1562(14)
_cell_formula_units_Z 2
_cell_length_a 11.5232(2)
_cell_length_b 12.4364(2)
_cell_length_c 17.5822(3)
_cell_measurement_reflns_used 49629
_cell_measurement_temperature 223(2)
_cell_measurement_theta_max 29.4100
_cell_measurement_theta_min 3.3280
_cell_volume 2482.79(7)
_computing_cell_refinement 'CrysAlisPro, Agilent Technologies'
_computing_data_collection 'CrysAlisPro, Agilent Technologies'
_computing_data_reduction 'CrysAlisPro, Agilent Technologies'
_computing_molecular_graphics 'Bruker SHELXTL'
_computing_publication_material 'Bruker SHELXTL'
_computing_structure_refinement 'SHELXL-97 (Sheldrick, 1997)'
_computing_structure_solution 'SHELXS-97 (Sheldrick, 1990)'
_diffrn_ambient_temperature 223(2)
_diffrn_detector_area_resol_mean 10.4692
_diffrn_measured_fraction_theta_full 0.998
_diffrn_measured_fraction_theta_max 0.998
_diffrn_measurement_device_type 'Xcalibur, Atlas, Gemini'
_diffrn_measurement_method '\w scans'
_diffrn_radiation_monochromator graphite
_diffrn_radiation_source 'Enhance (Mo) X-ray Source'
_diffrn_radiation_type MoK\a
_diffrn_radiation_wavelength 0.71070
_diffrn_reflns_av_R_equivalents 0.0256
_diffrn_reflns_av_unetI/netI 0.0116
_diffrn_reflns_limit_h_max 13
_diffrn_reflns_limit_h_min -13
_diffrn_reflns_limit_k_max 15
_diffrn_reflns_limit_k_min -15
_diffrn_reflns_limit_l_max 21
_diffrn_reflns_limit_l_min -21
_diffrn_reflns_number 95541
_diffrn_reflns_theta_full 25.50
_diffrn_reflns_theta_max 25.50
_diffrn_reflns_theta_min 2.99
_exptl_absorpt_coefficient_mu 1.419
_exptl_absorpt_correction_T_max 1.00000
_exptl_absorpt_correction_T_min 0.62055
_exptl_absorpt_correction_type multi-scan
_exptl_absorpt_process_details
;
CrysAlisPro, Agilent Technologies,
Version 1.171.36.24 (release 03-12-2012 CrysAlis171 .NET)
(compiled Dec  3 2012,18:21:49)
Empirical absorption correction using spherical harmonics,
 implemented in SCALE3 ABSPACK scaling algorithm.
;
_exptl_crystal_colour yellow
_exptl_crystal_density_diffrn 1.258
_exptl_crystal_density_method 'not measured'
_exptl_crystal_description prism
_exptl_crystal_F_000 990
_exptl_crystal_size_max 0.60
_exptl_crystal_size_mid 0.60
_exptl_crystal_size_min 0.20
_refine_diff_density_max 0.427
_refine_diff_density_min -0.319
_refine_diff_density_rms 0.061
_refine_ls_extinction_method none
_refine_ls_goodness_of_fit_ref 1.087
_refine_ls_hydrogen_treatment mixed
_refine_ls_matrix_type full
_refine_ls_number_parameters 523
_refine_ls_number_reflns 9195
_refine_ls_number_restraints 1
_refine_ls_restrained_S_all 1.087
_refine_ls_R_factor_all 0.0224
_refine_ls_R_factor_gt 0.0210
_refine_ls_shift/su_max 0.001
_refine_ls_shift/su_mean 0.000
_refine_ls_structure_factor_coef Fsqd
_refine_ls_weighting_details 'calc w=1/[\s^2^(Fo^2^)+(0.0333P)^2^+2.1299P] where P=(Fo^2^+2Fc^2^)/3'
_refine_ls_weighting_scheme calc
_refine_ls_wR_factor_gt 0.0617
_refine_ls_wR_factor_ref 0.0623
_reflns_number_gt 8786
_reflns_number_total 9195
_reflns_threshold_expression >2sigma(I)
_cod_data_source_file c3dt52706a.txt
_cod_data_source_block complex4
_cod_original_cell_volume 2482.80(8)
_cod_database_code 7029363

loop_
_symmetry_equiv_pos_as_xyz
'x, y, z'
'-x, -y, -z'

loop_
_atom_site_label
_atom_site_type_symbol
_atom_site_fract_x
_atom_site_fract_y
_atom_site_fract_z
_atom_site_U_iso_or_equiv
_atom_site_adp_type
_atom_site_occupancy
_atom_site_symmetry_multiplicity
_atom_site_calc_flag
_atom_site_refinement_flags
Gd1 Gd 0.703430(9) 0.762158(8) 0.733152(6) 0.02441(5) Uani 1 1 d .
Si1 Si 0.55647(6) 0.57585(5) 0.65240(4) 0.03281(15) Uani 1 1 d .
Si2 Si 0.60910(6) 0.78480(5) 0.55545(4) 0.03263(15) Uani 1 1 d .
N1 N 0.82217(15) 0.64806(14) 0.79564(10) 0.0230(4) Uani 1 1 d .
N2 N 0.80444(15) 0.90929(14) 0.75083(10) 0.0220(4) Uani 1 1 d .
N3 N 0.60987(15) 0.79773(15) 0.85800(10) 0.0241(4) Uani 1 1 d .
N4 N 0.66008(16) 0.74969(17) 0.98147(11) 0.0299(4) Uani 1 1 d D
H4 H 0.5885(11) 0.740(2) 0.9983(15) 0.034(7) Uiso 1 1 d D
N5 N 0.61591(16) 0.70083(15) 0.63803(11) 0.0268(4) Uani 1 1 d .
C1 C 0.9839(2) 0.6678(2) 0.86828(15) 0.0349(5) Uani 1 1 d .
H1A H 1.0241 0.6052 0.8509 0.042 Uiso 1 1 calc R
H1B H 1.0163 0.7084 0.9021 0.042 Uiso 1 1 calc R
C2 C 0.88037(18) 0.69912(17) 0.84485(12) 0.0231(4) Uani 1 1 d .
C3 C 0.81692(17) 0.80088(17) 0.87652(11) 0.0215(4) Uani 1 1 d .
H3 H 0.8534 0.8117 0.9229 0.026 Uiso 1 1 calc R
C4 C 0.83515(18) 0.90727(17) 0.82408(12) 0.0224(4) Uani 1 1 d .
C5 C 0.8804(2) 0.9884(2) 0.85451(14) 0.0345(5) Uani 1 1 d .
H5A H 0.8940 1.0547 0.8250 0.041 Uiso 1 1 calc R
H5B H 0.8984 0.9788 0.9053 0.041 Uiso 1 1 calc R
C6 C 0.85979(18) 0.53969(17) 0.78094(13) 0.0247(4) Uani 1 1 d .
C7 C 0.92124(19) 0.51823(19) 0.70901(14) 0.0303(5) Uani 1 1 d .
C8 C 0.9423(2) 0.4106(2) 0.69274(16) 0.0404(6) Uani 1 1 d .
H8 H 0.9811 0.3955 0.6441 0.048 Uiso 1 1 calc R
C9 C 0.9078(3) 0.3265(2) 0.74609(17) 0.0432(6) Uani 1 1 d .
H9 H 0.9213 0.2548 0.7336 0.052 Uiso 1 1 calc R
C10 C 0.8533(2) 0.34775(19) 0.81783(16) 0.0370(6) Uani 1 1 d .
H10 H 0.8324 0.2898 0.8547 0.044 Uiso 1 1 calc R
C11 C 0.82830(19) 0.45333(18) 0.83716(14) 0.0282(5) Uani 1 1 d .
C12 C 0.9715(2) 0.6080(2) 0.65100(15) 0.0368(5) Uani 1 1 d .
H12 H 0.9491 0.6777 0.6729 0.044 Uiso 1 1 calc R
C13 C 1.1044(3) 0.5973(4) 0.6392(3) 0.0801(13) Uani 1 1 d .
H13A H 1.1336 0.6014 0.6880 0.120 Uiso 1 1 calc R
H13B H 1.1356 0.6554 0.6025 0.120 Uiso 1 1 calc R
H13C H 1.1288 0.5283 0.6196 0.120 Uiso 1 1 calc R
C14 C 0.9245(3) 0.6115(3) 0.57419(17) 0.0546(8) Uani 1 1 d .
H14A H 0.9448 0.5438 0.5516 0.082 Uiso 1 1 calc R
H14B H 0.9588 0.6706 0.5398 0.082 Uiso 1 1 calc R
H14C H 0.8400 0.6223 0.5822 0.082 Uiso 1 1 calc R
C15 C 0.7700(2) 0.47120(19) 0.91790(14) 0.0317(5) Uani 1 1 d .
H15 H 0.7591 0.5501 0.9214 0.038 Uiso 1 1 calc R
C16 C 0.8501(3) 0.4266(2) 0.97713(16) 0.0442(6) Uani 1 1 d .
H16A H 0.8601 0.3488 0.9761 0.066 Uiso 1 1 calc R
H16B H 0.8151 0.4435 1.0282 0.066 Uiso 1 1 calc R
H16C H 0.9259 0.4592 0.9646 0.066 Uiso 1 1 calc R
C17 C 0.6492(2) 0.4214(2) 0.93750(16) 0.0441(6) Uani 1 1 d .
H17A H 0.5964 0.4561 0.9034 0.066 Uiso 1 1 calc R
H17B H 0.6181 0.4318 0.9905 0.066 Uiso 1 1 calc R
H17C H 0.6567 0.3446 0.9310 0.066 Uiso 1 1 calc R
C18 C 0.8211(2) 1.00928(17) 0.70345(12) 0.0246(4) Uani 1 1 d .
C19 C 0.7260(2) 1.08411(18) 0.69796(13) 0.0302(5) Uani 1 1 d .
C20 C 0.7396(3) 1.1737(2) 0.64345(15) 0.0400(6) Uani 1 1 d .
H20 H 0.6763 1.2234 0.6386 0.048 Uiso 1 1 calc R
C21 C 0.8444(3) 1.1902(2) 0.59690(15) 0.0439(7) Uani 1 1 d .
H21 H 0.8514 1.2491 0.5591 0.053 Uiso 1 1 calc R
C22 C 0.9388(3) 1.1206(2) 0.60575(14) 0.0385(6) Uani 1 1 d .
H22 H 1.0109 1.1346 0.5753 0.046 Uiso 1 1 calc R
C23 C 0.9303(2) 1.02941(18) 0.65890(12) 0.0290(5) Uani 1 1 d .
C24 C 0.6110(2) 1.0724(2) 0.75131(16) 0.0367(5) Uani 1 1 d .
H24 H 0.6109 0.9981 0.7773 0.044 Uiso 1 1 calc R
C25 C 0.6026(3) 1.1507(3) 0.8137(2) 0.0590(8) Uani 1 1 d .
H25A H 0.6671 1.1356 0.8436 0.089 Uiso 1 1 calc R
H25B H 0.5289 1.1420 0.8472 0.089 Uiso 1 1 calc R
H25C H 0.6063 1.2242 0.7898 0.089 Uiso 1 1 calc R
C26 C 0.5034(3) 1.0872(3) 0.7092(2) 0.0658(9) Uani 1 1 d .
H26A H 0.4991 1.1605 0.6850 0.099 Uiso 1 1 calc R
H26B H 0.4334 1.0740 0.7458 0.099 Uiso 1 1 calc R
H26C H 0.5091 1.0366 0.6701 0.099 Uiso 1 1 calc R
C27 C 1.0367(2) 0.9548(2) 0.66654(14) 0.0348(5) Uani 1 1 d .
H27 H 1.0152 0.8978 0.7086 0.042 Uiso 1 1 calc R
C28 C 1.1393(3) 1.0153(3) 0.68737(19) 0.0573(8) Uani 1 1 d .
H28A H 1.1623 1.0714 0.6466 0.086 Uiso 1 1 calc R
H28B H 1.2051 0.9650 0.6934 0.086 Uiso 1 1 calc R
H28C H 1.1153 1.0479 0.7353 0.086 Uiso 1 1 calc R
C29 C 1.0758(3) 0.9003(3) 0.59264(17) 0.0479(7) Uani 1 1 d .
H29A H 1.0128 0.8578 0.5815 0.072 Uiso 1 1 calc R
H29B H 1.1442 0.8534 0.5992 0.072 Uiso 1 1 calc R
H29C H 1.0953 0.9550 0.5503 0.072 Uiso 1 1 calc R
C30 C 0.68707(18) 0.78226(17) 0.90652(12) 0.0230(4) Uani 1 1 d .
C31 C 0.48342(18) 0.79177(19) 0.88586(13) 0.0281(5) Uani 1 1 d .
H31 H 0.4693 0.7231 0.9186 0.034 Uiso 1 1 calc R
C32 C 0.4371(2) 0.8862(2) 0.93263(15) 0.0357(5) Uani 1 1 d .
H32A H 0.4767 0.8839 0.9787 0.043 Uiso 1 1 calc R
H32B H 0.4550 0.9545 0.9016 0.043 Uiso 1 1 calc R
C33 C 0.3049(2) 0.8819(2) 0.95690(18) 0.0489(7) Uani 1 1 d .
H33A H 0.2877 0.8170 0.9921 0.059 Uiso 1 1 calc R
H33B H 0.2776 0.9451 0.9846 0.059 Uiso 1 1 calc R
C34 C 0.2398(2) 0.8800(3) 0.8878(2) 0.0564(8) Uani 1 1 d .
H34A H 0.1560 0.8720 0.9055 0.068 Uiso 1 1 calc R
H34B H 0.2492 0.9488 0.8558 0.068 Uiso 1 1 calc R
C35 C 0.2848(2) 0.7885(3) 0.8402(2) 0.0518(7) Uani 1 1 d .
H35A H 0.2454 0.7928 0.7939 0.062 Uiso 1 1 calc R
H35B H 0.2663 0.7194 0.8700 0.062 Uiso 1 1 calc R
C36 C 0.4176(2) 0.7928(2) 0.81635(15) 0.0377(6) Uani 1 1 d .
H36A H 0.4447 0.7305 0.7876 0.045 Uiso 1 1 calc R
H36B H 0.4352 0.8585 0.7822 0.045 Uiso 1 1 calc R
C37 C 0.7399(2) 0.72054(19) 1.03942(12) 0.0283(5) Uani 1 1 d .
H37 H 0.8132 0.6877 1.0137 0.034 Uiso 1 1 calc R
C38 C 0.6812(2) 0.6366(2) 1.09940(14) 0.0393(6) Uani 1 1 d .
H38A H 0.6659 0.5727 1.0743 0.047 Uiso 1 1 calc R
H38B H 0.6058 0.6665 1.1227 0.047 Uiso 1 1 calc R
C39 C 0.7589(3) 0.6036(3) 1.16239(16) 0.0531(8) Uani 1 1 d .
H39A H 0.7176 0.5526 1.2016 0.064 Uiso 1 1 calc R
H39B H 0.8309 0.5670 1.1398 0.064 Uiso 1 1 calc R
C40 C 0.7903(3) 0.7009(3) 1.19998(17) 0.0651(10) Uani 1 1 d .
H40A H 0.8434 0.6779 1.2380 0.078 Uiso 1 1 calc R
H40B H 0.7191 0.7334 1.2270 0.078 Uiso 1 1 calc R
C41 C 0.8491(3) 0.7843(3) 1.13977(18) 0.0569(8) Uani 1 1 d .
H41A H 0.9238 0.7538 1.1159 0.068 Uiso 1 1 calc R
H41B H 0.8657 0.8479 1.1648 0.068 Uiso 1 1 calc R
C42 C 0.7705(2) 0.8184(2) 1.07751(15) 0.0409(6) Uani 1 1 d .
H42A H 0.6984 0.8541 1.1007 0.049 Uiso 1 1 calc R
H42B H 0.8110 0.8701 1.0385 0.049 Uiso 1 1 calc R
C43 C 0.5595(3) 0.5218(3) 0.75560(18) 0.0551(8) Uani 1 1 d .
H43A H 0.6366 0.5309 0.7699 0.083 Uiso 1 1 calc R
H43B H 0.5424 0.4456 0.7616 0.083 Uiso 1 1 calc R
H43C H 0.5011 0.5609 0.7886 0.083 Uiso 1 1 calc R
C44 C 0.4003(3) 0.5788(3) 0.6349(2) 0.0549(8) Uani 1 1 d .
H44A H 0.3548 0.6293 0.6669 0.082 Uiso 1 1 calc R
H44B H 0.3695 0.5072 0.6477 0.082 Uiso 1 1 calc R
H44C H 0.3953 0.6013 0.5811 0.082 Uiso 1 1 calc R
C45 C 0.6382(3) 0.4722(2) 0.5936(2) 0.0633(9) Uani 1 1 d .
H45A H 0.6461 0.4987 0.5395 0.095 Uiso 1 1 calc R
H45B H 0.5956 0.4059 0.6014 0.095 Uiso 1 1 calc R
H45C H 0.7154 0.4583 0.6093 0.095 Uiso 1 1 calc R
C46 C 0.7153(3) 0.8936(2) 0.55567(18) 0.0493(7) Uani 1 1 d .
H46A H 0.6916 0.9348 0.5997 0.074 Uiso 1 1 calc R
H46B H 0.7163 0.9413 0.5086 0.074 Uiso 1 1 calc R
H46C H 0.7930 0.8613 0.5588 0.074 Uiso 1 1 calc R
C47 C 0.4603(3) 0.8505(3) 0.5501(2) 0.0647(10) Uani 1 1 d .
H47A H 0.4055 0.7963 0.5440 0.097 Uiso 1 1 calc R
H47B H 0.4642 0.9048 0.5065 0.097 Uiso 1 1 calc R
H47C H 0.4343 0.8846 0.5972 0.097 Uiso 1 1 calc R
C48 C 0.6522(4) 0.7196(3) 0.46403(17) 0.0613(9) Uani 1 1 d .
H48A H 0.7305 0.6869 0.4638 0.092 Uiso 1 1 calc R
H48B H 0.6513 0.7737 0.4205 0.092 Uiso 1 1 calc R
H48C H 0.5973 0.6643 0.4603 0.092 Uiso 1 1 calc R

loop_
_atom_site_aniso_label
_atom_site_aniso_U_11
_atom_site_aniso_U_22
_atom_site_aniso_U_33
_atom_site_aniso_U_23
_atom_site_aniso_U_13
_atom_site_aniso_U_12
Gd1 0.02587(7) 0.02450(7) 0.02345(7) 0.00065(4) -0.00685(4) -0.00225(4)
Si1 0.0323(3) 0.0312(3) 0.0374(4) 0.0034(3) -0.0158(3) -0.0074(3)
Si2 0.0405(4) 0.0293(3) 0.0308(3) 0.0023(3) -0.0164(3) -0.0056(3)
N1 0.0214(9) 0.0204(9) 0.0279(9) -0.0002(7) -0.0071(7) -0.0015(7)
N2 0.0262(9) 0.0192(8) 0.0204(9) 0.0008(7) -0.0033(7) -0.0030(7)
N3 0.0200(9) 0.0269(9) 0.0244(9) 0.0027(7) -0.0026(7) -0.0021(7)
N4 0.0229(10) 0.0419(11) 0.0225(9) 0.0065(8) -0.0008(7) -0.0023(8)
N5 0.0286(9) 0.0278(10) 0.0261(9) -0.0019(7) -0.0110(7) -0.0024(8)
C1 0.0268(12) 0.0308(12) 0.0502(15) -0.0061(11) -0.0153(10) 0.0003(9)
C2 0.0201(10) 0.0204(10) 0.0281(11) 0.0025(8) -0.0033(8) -0.0032(8)
C3 0.0217(10) 0.0248(10) 0.0178(10) 0.0015(8) -0.0040(8) -0.0030(8)
C4 0.0211(10) 0.0238(10) 0.0214(10) -0.0012(8) 0.0000(8) -0.0010(8)
C5 0.0492(15) 0.0309(12) 0.0242(11) -0.0022(9) -0.0050(10) -0.0105(11)
C6 0.0214(10) 0.0233(10) 0.0314(11) -0.0026(9) -0.0099(8) -0.0010(8)
C7 0.0251(11) 0.0329(12) 0.0340(12) -0.0042(10) -0.0081(9) 0.0011(9)
C8 0.0414(14) 0.0405(14) 0.0409(14) -0.0140(11) -0.0073(11) 0.0076(11)
C9 0.0532(16) 0.0267(13) 0.0539(17) -0.0124(12) -0.0188(13) 0.0067(11)
C10 0.0433(14) 0.0236(12) 0.0463(15) 0.0006(10) -0.0161(11) -0.0021(10)
C11 0.0275(11) 0.0248(11) 0.0341(12) -0.0006(9) -0.0118(9) -0.0009(9)
C12 0.0320(13) 0.0396(14) 0.0365(13) -0.0030(11) 0.0033(10) -0.0007(10)
C13 0.0348(17) 0.094(3) 0.103(3) 0.031(2) -0.0045(18) -0.0114(17)
C14 0.0603(19) 0.063(2) 0.0382(16) 0.0023(14) -0.0014(13) -0.0037(15)
C15 0.0379(13) 0.0253(11) 0.0316(12) 0.0054(9) -0.0081(10) -0.0039(9)
C16 0.0494(16) 0.0474(16) 0.0383(14) 0.0035(12) -0.0183(12) -0.0061(12)
C17 0.0405(14) 0.0510(16) 0.0391(14) 0.0114(12) -0.0077(11) -0.0075(12)
C18 0.0352(12) 0.0212(10) 0.0182(10) -0.0022(8) -0.0052(8) -0.0049(9)
C19 0.0407(13) 0.0215(11) 0.0289(12) -0.0003(9) -0.0075(10) -0.0033(9)
C20 0.0557(16) 0.0246(12) 0.0387(14) 0.0049(10) -0.0086(12) 0.0004(11)
C21 0.074(2) 0.0282(13) 0.0278(13) 0.0073(10) -0.0040(12) -0.0091(13)
C22 0.0546(16) 0.0358(13) 0.0229(12) -0.0007(10) 0.0052(11) -0.0139(12)
C23 0.0404(13) 0.0285(11) 0.0183(10) -0.0036(9) -0.0010(9) -0.0084(10)
C24 0.0357(13) 0.0250(12) 0.0470(15) 0.0024(10) -0.0027(11) 0.0025(10)
C25 0.0540(18) 0.0581(19) 0.061(2) -0.0170(16) 0.0136(15) -0.0046(15)
C26 0.0437(17) 0.080(2) 0.074(2) 0.0017(19) -0.0144(16) 0.0029(16)
C27 0.0345(13) 0.0405(14) 0.0271(12) -0.0003(10) 0.0041(10) -0.0070(10)
C28 0.0473(17) 0.077(2) 0.0523(18) -0.0156(16) -0.0129(14) -0.0123(16)
C29 0.0430(15) 0.0530(17) 0.0474(16) -0.0165(13) 0.0044(12) -0.0034(13)
C30 0.0230(10) 0.0219(10) 0.0229(10) 0.0004(8) -0.0008(8) -0.0001(8)
C31 0.0203(10) 0.0302(12) 0.0312(12) 0.0066(9) -0.0007(9) -0.0010(9)
C32 0.0315(13) 0.0369(13) 0.0363(13) 0.0005(10) -0.0002(10) 0.0046(10)
C33 0.0347(14) 0.0446(16) 0.0586(18) 0.0074(13) 0.0118(12) 0.0110(12)
C34 0.0250(13) 0.0538(18) 0.086(2) 0.0079(16) -0.0038(14) 0.0041(12)
C35 0.0271(13) 0.0552(18) 0.074(2) 0.0049(15) -0.0146(13) -0.0066(12)
C36 0.0280(12) 0.0445(14) 0.0412(14) 0.0016(11) -0.0095(10) -0.0045(10)
C37 0.0285(11) 0.0338(12) 0.0211(11) 0.0029(9) -0.0035(9) 0.0036(9)
C38 0.0375(13) 0.0470(15) 0.0292(13) 0.0123(11) -0.0010(10) -0.0005(11)
C39 0.0494(17) 0.069(2) 0.0348(15) 0.0227(14) -0.0062(12) 0.0069(14)
C40 0.064(2) 0.103(3) 0.0285(15) -0.0007(16) -0.0176(14) 0.0172(19)
C41 0.063(2) 0.071(2) 0.0433(17) -0.0162(15) -0.0230(15) 0.0008(16)
C42 0.0491(15) 0.0417(14) 0.0330(13) -0.0077(11) -0.0079(11) 0.0044(12)
C43 0.0543(18) 0.0588(19) 0.0526(18) 0.0241(15) -0.0224(14) -0.0192(15)
C44 0.0406(16) 0.0577(19) 0.070(2) 0.0104(15) -0.0259(14) -0.0175(14)
C45 0.077(2) 0.0319(15) 0.083(2) -0.0123(15) -0.0131(19) -0.0024(15)
C46 0.0543(17) 0.0398(15) 0.0560(18) 0.0039(13) -0.0159(14) -0.0142(13)
C47 0.0558(19) 0.0513(19) 0.089(3) 0.0171(17) -0.0361(18) -0.0001(15)
C48 0.096(3) 0.060(2) 0.0320(15) -0.0017(14) -0.0202(16) -0.0111(18)

loop_
_atom_type_symbol
_atom_type_description
_atom_type_scat_dispersion_real
_atom_type_scat_dispersion_imag
_atom_type_scat_source
C C 0.0033 0.0016 'International Tables Vol C Tables 4.2.6.8 and 6.1.1.4'
H H 0.0000 0.0000 'International Tables Vol C Tables 4.2.6.8 and 6.1.1.4'
N N 0.0061 0.0033 'International Tables Vol C Tables 4.2.6.8 and 6.1.1.4'
Gd Gd -0.1653 3.9035 'International Tables Vol C Tables 4.2.6.8 and 6.1.1.4'
Si Si 0.0817 0.0704 'International Tables Vol C Tables 4.2.6.8 and 6.1.1.4'

loop_
_geom_angle_atom_site_label_1
_geom_angle_atom_site_label_2
_geom_angle_atom_site_label_3
_geom_angle
N1 Gd1 N5 118.53(7)
N1 Gd1 N2 92.65(6)
N5 Gd1 N2 137.78(6)
N1 Gd1 N3 85.57(6)
N5 Gd1 N3 126.08(6)
N2 Gd1 N3 80.84(6)
N1 Gd1 C2 24.81(6)
N5 Gd1 C2 143.04(6)
N2 Gd1 C2 69.74(6)
N3 Gd1 C2 73.21(6)
N1 Gd1 Si2 135.96(5)
N5 Gd1 Si2 26.25(5)
N2 Gd1 Si2 111.63(4)
N3 Gd1 Si2 132.74(4)
C2 Gd1 Si2 153.96(4)
N1 Gd1 Si1 98.92(5)
N5 Gd1 Si1 25.60(5)
N2 Gd1 Si1 163.25(4)
N3 Gd1 Si1 111.96(4)
C2 Gd1 Si1 123.30(4)
Si2 Gd1 Si1 51.842(16)
N5 Si1 C44 113.03(12)
N5 Si1 C45 114.38(13)
C44 Si1 C45 107.70(17)
N5 Si1 C43 108.96(12)
C44 Si1 C43 106.71(15)
C45 Si1 C43 105.53(17)
N5 Si1 Gd1 35.05(6)
C44 Si1 Gd1 129.39(12)
C45 Si1 Gd1 120.98(12)
C43 Si1 Gd1 74.23(10)
N5 Si2 C48 114.93(13)
N5 Si2 C46 107.04(12)
C48 Si2 C46 106.46(16)
N5 Si2 C47 112.93(14)
C48 Si2 C47 107.05(18)
C46 Si2 C47 108.06(15)
N5 Si2 Gd1 35.96(6)
C48 Si2 Gd1 135.11(12)
C46 Si2 Gd1 72.33(10)
C47 Si2 Gd1 116.03(13)
C2 N1 C6 117.72(17)
C2 N1 Gd1 112.33(13)
C6 N1 Gd1 128.83(13)
C4 N2 C18 115.95(17)
C4 N2 Gd1 113.22(13)
C18 N2 Gd1 129.74(13)
C30 N3 C31 120.44(18)
C30 N3 Gd1 108.61(13)
C31 N3 Gd1 126.32(14)
C30 N4 C37 128.47(19)
C30 N4 H4 117.6(19)
C37 N4 H4 113.8(18)
Si1 N5 Si2 122.83(11)
Si1 N5 Gd1 119.35(10)
Si2 N5 Gd1 117.80(10)
C2 C1 H1A 120.0
C2 C1 H1B 120.0
H1A C1 H1B 120.0
C1 C2 N1 126.6(2)
C1 C2 C3 117.9(2)
N1 C2 C3 115.51(17)
C1 C2 Gd1 158.07(18)
N1 C2 Gd1 42.86(9)
C3 C2 Gd1 76.73(11)
C30 C3 C2 112.14(17)
C30 C3 C4 112.70(16)
C2 C3 C4 115.89(17)
C30 C3 H3 105.0
C2 C3 H3 105.0
C4 C3 H3 105.0
C5 C4 N2 126.6(2)
C5 C4 C3 116.43(19)
N2 C4 C3 116.95(18)
C4 C5 H5A 120.0
C4 C5 H5B 120.0
H5A C5 H5B 120.0
C7 C6 C11 119.9(2)
C7 C6 N1 120.2(2)
C11 C6 N1 119.8(2)
C8 C7 C6 118.6(2)
C8 C7 C12 119.4(2)
C6 C7 C12 121.8(2)
C9 C8 C7 121.5(2)
C9 C8 H8 119.2
C7 C8 H8 119.2
C8 C9 C10 119.7(2)
C8 C9 H9 120.2
C10 C9 H9 120.2
C9 C10 C11 121.5(2)
C9 C10 H10 119.3
C11 C10 H10 119.3
C10 C11 C6 118.6(2)
C10 C11 C15 118.8(2)
C6 C11 C15 122.6(2)
C13 C12 C14 110.3(3)
C13 C12 C7 110.1(2)
C14 C12 C7 113.1(2)
C13 C12 H12 107.7
C14 C12 H12 107.7
C7 C12 H12 107.7
C12 C13 H13A 109.5
C12 C13 H13B 109.5
H13A C13 H13B 109.5
C12 C13 H13C 109.5
H13A C13 H13C 109.5
H13B C13 H13C 109.5
C12 C14 H14A 109.5
C12 C14 H14B 109.5
H14A C14 H14B 109.5
C12 C14 H14C 109.5
H14A C14 H14C 109.5
H14B C14 H14C 109.5
C11 C15 C16 110.0(2)
C11 C15 C17 113.1(2)
C16 C15 C17 110.1(2)
C11 C15 H15 107.8
C16 C15 H15 107.8
C17 C15 H15 107.8
C15 C16 H16A 109.5
C15 C16 H16B 109.5
H16A C16 H16B 109.5
C15 C16 H16C 109.5
H16A C16 H16C 109.5
H16B C16 H16C 109.5
C15 C17 H17A 109.5
C15 C17 H17B 109.5
H17A C17 H17B 109.5
C15 C17 H17C 109.5
H17A C17 H17C 109.5
H17B C17 H17C 109.5
C23 C18 C19 120.2(2)
C23 C18 N2 119.9(2)
C19 C18 N2 119.8(2)
C20 C19 C18 118.8(2)
C20 C19 C24 119.2(2)
C18 C19 C24 122.0(2)
C21 C20 C19 120.9(2)
C21 C20 H20 119.5
C19 C20 H20 119.5
C22 C21 C20 119.9(2)
C22 C21 H21 120.0
C20 C21 H21 120.0
C21 C22 C23 121.7(2)
C21 C22 H22 119.2
C23 C22 H22 119.2
C22 C23 C18 118.3(2)
C22 C23 C27 119.8(2)
C18 C23 C27 122.0(2)
C19 C24 C26 113.4(2)
C19 C24 C25 110.5(2)
C26 C24 C25 110.1(3)
C19 C24 H24 107.5
C26 C24 H24 107.5
C25 C24 H24 107.5
C24 C25 H25A 109.5
C24 C25 H25B 109.5
H25A C25 H25B 109.5
C24 C25 H25C 109.5
H25A C25 H25C 109.5
H25B C25 H25C 109.5
C24 C26 H26A 109.5
C24 C26 H26B 109.5
H26A C26 H26B 109.5
C24 C26 H26C 109.5
H26A C26 H26C 109.5
H26B C26 H26C 109.5
C23 C27 C29 111.4(2)
C23 C27 C28 111.5(2)
C29 C27 C28 109.5(2)
C23 C27 H27 108.1
C29 C27 H27 108.1
C28 C27 H27 108.1
C27 C28 H28A 109.5
C27 C28 H28B 109.5
H28A C28 H28B 109.5
C27 C28 H28C 109.5
H28A C28 H28C 109.5
H28B C28 H28C 109.5
C27 C29 H29A 109.5
C27 C29 H29B 109.5
H29A C29 H29B 109.5
C27 C29 H29C 109.5
H29A C29 H29C 109.5
H29B C29 H29C 109.5
N3 C30 N4 123.84(19)
N3 C30 C3 118.83(18)
N4 C30 C3 117.33(18)
N3 C31 C36 108.42(18)
N3 C31 C32 112.40(19)
C36 C31 C32 109.09(19)
N3 C31 H31 109.0
C36 C31 H31 109.0
C32 C31 H31 109.0
C33 C32 C31 111.5(2)
C33 C32 H32A 109.3
C31 C32 H32A 109.3
C33 C32 H32B 109.3
C31 C32 H32B 109.3
H32A C32 H32B 108.0
C34 C33 C32 111.4(2)
C34 C33 H33A 109.3
C32 C33 H33A 109.3
C34 C33 H33B 109.3
C32 C33 H33B 109.3
H33A C33 H33B 108.0
C35 C34 C33 111.3(2)
C35 C34 H34A 109.4
C33 C34 H34A 109.4
C35 C34 H34B 109.4
C33 C34 H34B 109.4
H34A C34 H34B 108.0
C34 C35 C36 111.2(2)
C34 C35 H35A 109.4
C36 C35 H35A 109.4
C34 C35 H35B 109.4
C36 C35 H35B 109.4
H35A C35 H35B 108.0
C31 C36 C35 111.8(2)
C31 C36 H36A 109.2
C35 C36 H36A 109.2
C31 C36 H36B 109.2
C35 C36 H36B 109.2
H36A C36 H36B 107.9
N4 C37 C42 112.10(19)
N4 C37 C38 107.99(19)
C42 C37 C38 110.6(2)
N4 C37 H37 108.7
C42 C37 H37 108.7
C38 C37 H37 108.7
C37 C38 C39 110.8(2)
C37 C38 H38A 109.5
C39 C38 H38A 109.5
C37 C38 H38B 109.5
C39 C38 H38B 109.5
H38A C38 H38B 108.1
C40 C39 C38 111.4(3)
C40 C39 H39A 109.4
C38 C39 H39A 109.4
C40 C39 H39B 109.4
C38 C39 H39B 109.4
H39A C39 H39B 108.0
C39 C40 C41 110.6(2)
C39 C40 H40A 109.5
C41 C40 H40A 109.5
C39 C40 H40B 109.5
C41 C40 H40B 109.5
H40A C40 H40B 108.1
C40 C41 C42 110.8(3)
C40 C41 H41A 109.5
C42 C41 H41A 109.5
C40 C41 H41B 109.5
C42 C41 H41B 109.5
H41A C41 H41B 108.1
C37 C42 C41 110.6(2)
C37 C42 H42A 109.5
C41 C42 H42A 109.5
C37 C42 H42B 109.5
C41 C42 H42B 109.5
H42A C42 H42B 108.1
Si1 C43 H43A 109.5
Si1 C43 H43B 109.5
H43A C43 H43B 109.5
Si1 C43 H43C 109.5
H43A C43 H43C 109.5
H43B C43 H43C 109.5
Si1 C44 H44A 109.5
Si1 C44 H44B 109.5
H44A C44 H44B 109.5
Si1 C44 H44C 109.5
H44A C44 H44C 109.5
H44B C44 H44C 109.5
Si1 C45 H45A 109.5
Si1 C45 H45B 109.5
H45A C45 H45B 109.5
Si1 C45 H45C 109.5
H45A C45 H45C 109.5
H45B C45 H45C 109.5
Si2 C46 H46A 109.5
Si2 C46 H46B 109.5
H46A C46 H46B 109.5
Si2 C46 H46C 109.5
H46A C46 H46C 109.5
H46B C46 H46C 109.5
Si2 C47 H47A 109.5
Si2 C47 H47B 109.5
H47A C47 H47B 109.5
Si2 C47 H47C 109.5
H47A C47 H47C 109.5
H47B C47 H47C 109.5
Si2 C48 H48A 109.5
Si2 C48 H48B 109.5
H48A C48 H48B 109.5
Si2 C48 H48C 109.5
H48A C48 H48C 109.5
H48B C48 H48C 109.5

loop_
_geom_bond_atom_site_label_1
_geom_bond_atom_site_label_2
_geom_bond_distance
Gd1 N1 2.2389(17)
Gd1 N5 2.2756(18)
Gd1 N2 2.2844(17)
Gd1 N3 2.3807(18)
Gd1 C2 3.045(2)
Gd1 Si2 3.4282(6)
Gd1 Si1 3.4539(7)
Si1 N5 1.7123(19)
Si1 C44 1.865(3)
Si1 C45 1.867(3)
Si1 C43 1.878(3)
Si2 N5 1.7139(19)
Si2 C48 1.865(3)
Si2 C46 1.870(3)
Si2 C47 1.872(3)
N1 C2 1.381(3)
N1 C6 1.432(3)
N2 C4 1.379(3)
N2 C18 1.435(3)
N3 C30 1.310(3)
N3 C31 1.476(3)
N4 C30 1.340(3)
N4 C37 1.473(3)
N4 H4 0.848(10)
C1 C2 1.343(3)
C1 H1A 0.9400
C1 H1B 0.9400
C2 C3 1.542(3)
C3 C30 1.538(3)
C3 C4 1.544(3)
C3 H3 0.9900
C4 C5 1.344(3)
C5 H5A 0.9400
C5 H5B 0.9400
C6 C7 1.405(3)
C6 C11 1.414(3)
C7 C8 1.398(3)
C7 C12 1.519(3)
C8 C9 1.372(4)
C8 H8 0.9400
C9 C10 1.373(4)
C9 H9 0.9400
C10 C11 1.394(3)
C10 H10 0.9400
C11 C15 1.517(3)
C12 C13 1.518(4)
C12 C14 1.518(4)
C12 H12 0.9900
C13 H13A 0.9700
C13 H13B 0.9700
C13 H13C 0.9700
C14 H14A 0.9700
C14 H14B 0.9700
C14 H14C 0.9700
C15 C16 1.532(3)
C15 C17 1.534(4)
C15 H15 0.9900
C16 H16A 0.9700
C16 H16B 0.9700
C16 H16C 0.9700
C17 H17A 0.9700
C17 H17B 0.9700
C17 H17C 0.9700
C18 C23 1.409(3)
C18 C19 1.409(3)
C19 C20 1.399(3)
C19 C24 1.520(3)
C20 C21 1.376(4)
C20 H20 0.9400
C21 C22 1.372(4)
C21 H21 0.9400
C22 C23 1.397(3)
C22 H22 0.9400
C23 C27 1.514(4)
C24 C26 1.524(4)
C24 C25 1.525(4)
C24 H24 0.9900
C25 H25A 0.9700
C25 H25B 0.9700
C25 H25C 0.9700
C26 H26A 0.9700
C26 H26B 0.9700
C26 H26C 0.9700
C27 C29 1.526(4)
C27 C28 1.535(4)
C27 H27 0.9900
C28 H28A 0.9700
C28 H28B 0.9700
C28 H28C 0.9700
C29 H29A 0.9700
C29 H29B 0.9700
C29 H29C 0.9700
C31 C36 1.523(3)
C31 C32 1.531(3)
C31 H31 0.9900
C32 C33 1.526(3)
C32 H32A 0.9800
C32 H32B 0.9800
C33 C34 1.515(5)
C33 H33A 0.9800
C33 H33B 0.9800
C34 C35 1.507(5)
C34 H34A 0.9800
C34 H34B 0.9800
C35 C36 1.532(4)
C35 H35A 0.9800
C35 H35B 0.9800
C36 H36A 0.9800
C36 H36B 0.9800
C37 C42 1.522(4)
C37 C38 1.525(3)
C37 H37 0.9900
C38 C39 1.532(4)
C38 H38A 0.9800
C38 H38B 0.9800
C39 C40 1.514(5)
C39 H39A 0.9800
C39 H39B 0.9800
C40 C41 1.524(5)
C40 H40A 0.9800
C40 H40B 0.9800
C41 C42 1.531(4)
C41 H41A 0.9800
C41 H41B 0.9800
C42 H42A 0.9800
C42 H42B 0.9800
C43 H43A 0.9700
C43 H43B 0.9700
C43 H43C 0.9700
C44 H44A 0.9700
C44 H44B 0.9700
C44 H44C 0.9700
C45 H45A 0.9700
C45 H45B 0.9700
C45 H45C 0.9700
C46 H46A 0.9700
C46 H46B 0.9700
C46 H46C 0.9700
C47 H47A 0.9700
C47 H47B 0.9700
C47 H47C 0.9700
C48 H48A 0.9700
C48 H48B 0.9700
C48 H48C 0.9700

loop_
_geom_torsion_atom_site_label_1
_geom_torsion_atom_site_label_2
_geom_torsion_atom_site_label_3
_geom_torsion_atom_site_label_4
_geom_torsion
N1 Gd1 Si1 N5 -142.32(12)
N2 Gd1 Si1 N5 -9.2(2)
N3 Gd1 Si1 N5 128.88(12)
C2 Gd1 Si1 N5 -147.30(12)
Si2 Gd1 Si1 N5 1.02(11)
N1 Gd1 Si1 C44 144.47(14)
N5 Gd1 Si1 C44 -73.20(18)
N2 Gd1 Si1 C44 -82.4(2)
N3 Gd1 Si1 C44 55.68(15)
C2 Gd1 Si1 C44 139.50(14)
Si2 Gd1 Si1 C44 -72.19(14)
N1 Gd1 Si1 C45 -53.34(15)
N5 Gd1 Si1 C45 88.99(18)
N2 Gd1 Si1 C45 79.8(2)
N3 Gd1 Si1 C45 -142.13(14)
C2 Gd1 Si1 C45 -58.32(15)
Si2 Gd1 Si1 C45 90.00(14)
N1 Gd1 Si1 C43 45.58(13)
N5 Gd1 Si1 C43 -172.10(17)
N2 Gd1 Si1 C43 178.70(19)
N3 Gd1 Si1 C43 -43.22(13)
C2 Gd1 Si1 C43 40.60(13)
Si2 Gd1 Si1 C43 -171.08(12)
N1 Gd1 Si2 N5 57.07(13)
N2 Gd1 Si2 N5 175.86(12)
N3 Gd1 Si2 N5 -86.49(13)
C2 Gd1 Si2 N5 88.00(14)
Si1 Gd1 Si2 N5 -0.99(11)
N1 Gd1 Si2 C48 -11.42(18)
N5 Gd1 Si2 C48 -68.5(2)
N2 Gd1 Si2 C48 107.37(17)
N3 Gd1 Si2 C48 -154.98(17)
C2 Gd1 Si2 C48 19.50(19)
Si1 Gd1 Si2 C48 -69.48(16)
N1 Gd1 Si2 C46 -107.26(13)
N5 Gd1 Si2 C46 -164.33(16)
N2 Gd1 Si2 C46 11.52(12)
N3 Gd1 Si2 C46 109.18(12)
C2 Gd1 Si2 C46 -76.34(14)
Si1 Gd1 Si2 C46 -165.32(11)
N1 Gd1 Si2 C47 150.82(14)
N5 Gd1 Si2 C47 93.75(16)
N2 Gd1 Si2 C47 -90.40(13)
N3 Gd1 Si2 C47 7.26(14)
C2 Gd1 Si2 C47 -178.26(15)
Si1 Gd1 Si2 C47 92.76(12)
N5 Gd1 N1 C2 172.46(13)
N2 Gd1 N1 C2 22.11(14)
N3 Gd1 N1 C2 -58.48(14)
Si2 Gd1 N1 C2 147.47(12)
Si1 Gd1 N1 C2 -170.05(13)
N5 Gd1 N1 C6 5.0(2)
N2 Gd1 N1 C6 -145.36(18)
N3 Gd1 N1 C6 134.05(18)
C2 Gd1 N1 C6 -167.5(3)
Si2 Gd1 N1 C6 -20.0(2)
Si1 Gd1 N1 C6 22.49(18)
N1 Gd1 N2 C4 -42.77(14)
N5 Gd1 N2 C4 177.54(13)
N3 Gd1 N2 C4 42.31(14)
C2 Gd1 N2 C4 -33.08(13)
Si2 Gd1 N2 C4 174.81(12)
Si1 Gd1 N2 C4 -176.56(11)
N1 Gd1 N2 C18 149.89(18)
N5 Gd1 N2 C18 10.2(2)
N3 Gd1 N2 C18 -125.03(18)
C2 Gd1 N2 C18 159.59(19)
Si2 Gd1 N2 C18 7.47(19)
Si1 Gd1 N2 C18 16.1(3)
N1 Gd1 N3 C30 28.42(14)
N5 Gd1 N3 C30 150.85(13)
N2 Gd1 N3 C30 -64.99(14)
C2 Gd1 N3 C30 6.48(13)
Si2 Gd1 N3 C30 -176.05(11)
Si1 Gd1 N3 C30 126.26(13)
N1 Gd1 N3 C31 -127.23(17)
N5 Gd1 N3 C31 -4.80(19)
N2 Gd1 N3 C31 139.36(17)
C2 Gd1 N3 C31 -149.17(17)
Si2 Gd1 N3 C31 28.30(19)
Si1 Gd1 N3 C31 -29.40(17)
C44 Si1 N5 Si2 -51.61(19)
C45 Si1 N5 Si2 72.13(19)
C43 Si1 N5 Si2 -170.06(15)
Gd1 Si1 N5 Si2 -178.1(2)
C44 Si1 N5 Gd1 126.49(15)
C45 Si1 N5 Gd1 -109.77(16)
C43 Si1 N5 Gd1 8.04(17)
C48 Si2 N5 Si1 -48.3(2)
C46 Si2 N5 Si1 -166.26(15)
C47 Si2 N5 Si1 74.94(19)
Gd1 Si2 N5 Si1 178.1(2)
C48 Si2 N5 Gd1 133.61(15)
C46 Si2 N5 Gd1 15.61(16)
C47 Si2 N5 Gd1 -103.19(16)
N1 Gd1 N5 Si1 43.42(13)
N2 Gd1 N5 Si1 176.07(8)
N3 Gd1 N5 Si1 -63.28(13)
C2 Gd1 N5 Si1 48.67(17)
Si2 Gd1 N5 Si1 -178.2(2)
N1 Gd1 N5 Si2 -138.39(10)
N2 Gd1 N5 Si2 -5.74(17)
N3 Gd1 N5 Si2 114.91(11)
C2 Gd1 N5 Si2 -133.13(10)
Si1 Gd1 N5 Si2 178.2(2)
C6 N1 C2 C1 15.0(3)
Gd1 N1 C2 C1 -154.0(2)
C6 N1 C2 C3 -163.67(18)
Gd1 N1 C2 C3 27.3(2)
C6 N1 C2 Gd1 169.0(2)
N1 Gd1 C2 C1 70.7(4)
N5 Gd1 C2 C1 59.6(5)
N2 Gd1 C2 C1 -85.7(4)
N3 Gd1 C2 C1 -171.9(4)
Si2 Gd1 C2 C1 12.3(5)
Si1 Gd1 C2 C1 82.5(4)
N5 Gd1 C2 N1 -11.06(19)
N2 Gd1 C2 N1 -156.37(15)
N3 Gd1 C2 N1 117.41(15)
Si2 Gd1 C2 N1 -58.37(18)
Si1 Gd1 C2 N1 11.79(16)
N1 Gd1 C2 C3 -154.8(2)
N5 Gd1 C2 C3 -165.85(11)
N2 Gd1 C2 C3 48.83(11)
N3 Gd1 C2 C3 -37.39(11)
Si2 Gd1 C2 C3 146.84(9)
Si1 Gd1 C2 C3 -143.01(9)
C1 C2 C3 C30 -131.7(2)
N1 C2 C3 C30 47.1(2)
Gd1 C2 C3 C30 65.80(14)
C1 C2 C3 C4 96.9(2)
N1 C2 C3 C4 -84.3(2)
Gd1 C2 C3 C4 -65.54(15)
C18 N2 C4 C5 -1.2(3)
Gd1 N2 C4 C5 -170.4(2)
C18 N2 C4 C3 179.41(17)
Gd1 N2 C4 C3 10.2(2)
C30 C3 C4 C5 106.7(2)
C2 C3 C4 C5 -122.3(2)
C30 C3 C4 N2 -73.9(2)
C2 C3 C4 N2 57.2(2)
C2 N1 C6 C7 -107.8(2)
Gd1 N1 C6 C7 59.1(3)
C2 N1 C6 C11 76.4(3)
Gd1 N1 C6 C11 -116.7(2)
C11 C6 C7 C8 4.6(3)
N1 C6 C7 C8 -171.2(2)
C11 C6 C7 C12 -171.5(2)
N1 C6 C7 C12 12.7(3)
C6 C7 C8 C9 -2.1(4)
C12 C7 C8 C9 174.1(2)
C7 C8 C9 C10 -1.4(4)
C8 C9 C10 C11 2.3(4)
C9 C10 C11 C6 0.3(4)
C9 C10 C11 C15 -178.9(2)
C7 C6 C11 C10 -3.8(3)
N1 C6 C11 C10 172.1(2)
C7 C6 C11 C15 175.4(2)
N1 C6 C11 C15 -8.8(3)
C8 C7 C12 C13 -61.5(3)
C6 C7 C12 C13 114.6(3)
C8 C7 C12 C14 62.3(3)
C6 C7 C12 C14 -121.6(3)
C10 C11 C15 C16 62.6(3)
C6 C11 C15 C16 -116.5(2)
C10 C11 C15 C17 -60.9(3)
C6 C11 C15 C17 119.9(2)
C4 N2 C18 C23 87.2(2)
Gd1 N2 C18 C23 -105.7(2)
C4 N2 C18 C19 -96.7(2)
Gd1 N2 C18 C19 70.3(2)
C23 C18 C19 C20 4.9(3)
N2 C18 C19 C20 -171.1(2)
C23 C18 C19 C24 -172.9(2)
N2 C18 C19 C24 11.1(3)
C18 C19 C20 C21 -1.3(4)
C24 C19 C20 C21 176.5(2)
C19 C20 C21 C22 -2.6(4)
C20 C21 C22 C23 3.0(4)
C21 C22 C23 C18 0.6(4)
C21 C22 C23 C27 179.9(2)
C19 C18 C23 C22 -4.6(3)
N2 C18 C23 C22 171.5(2)
C19 C18 C23 C27 176.2(2)
N2 C18 C23 C27 -7.8(3)
C20 C19 C24 C26 49.1(3)
C18 C19 C24 C26 -133.1(3)
C20 C19 C24 C25 -75.0(3)
C18 C19 C24 C25 102.7(3)
C22 C23 C27 C29 -64.5(3)
C18 C23 C27 C29 114.7(2)
C22 C23 C27 C28 58.2(3)
C18 C23 C27 C28 -122.6(2)
C31 N3 C30 N4 7.1(3)
Gd1 N3 C30 N4 -150.22(18)
C31 N3 C30 C3 -173.64(18)
Gd1 N3 C30 C3 29.0(2)
C37 N4 C30 N3 174.0(2)
C37 N4 C30 C3 -5.2(3)
C2 C3 C30 N3 -87.0(2)
C4 C3 C30 N3 45.9(3)
C2 C3 C30 N4 92.3(2)
C4 C3 C30 N4 -134.8(2)
C30 N3 C31 C36 -169.9(2)
Gd1 N3 C31 C36 -16.9(2)
C30 N3 C31 C32 69.4(3)
Gd1 N3 C31 C32 -137.57(16)
N3 C31 C32 C33 176.7(2)
C36 C31 C32 C33 56.5(3)
C31 C32 C33 C34 -56.4(3)
C32 C33 C34 C35 55.0(3)
C33 C34 C35 C36 -54.6(3)
N3 C31 C36 C35 -179.1(2)
C32 C31 C36 C35 -56.4(3)
C34 C35 C36 C31 56.3(3)
C30 N4 C37 C42 87.7(3)
C30 N4 C37 C38 -150.2(2)
N4 C37 C38 C39 -179.2(2)
C42 C37 C38 C39 -56.2(3)
C37 C38 C39 C40 56.0(3)
C38 C39 C40 C41 -56.2(3)
C39 C40 C41 C42 56.7(4)
N4 C37 C42 C41 177.5(2)
C38 C37 C42 C41 56.9(3)
C40 C41 C42 C37 -57.3(3)
